data_4035757
loop_
_publ_author_name
'Jurczak, Janusz'
'Sobczuk, Adam'
'Da Browa, Kajetan'
'Lindner, Marcin'
'Niedba\/la, Patryk'

_publ_section_title
;
 An Indirect Synthetic Approach toward Conformationally Constrained
 20-Membered Unclosed Cryptands via Late-Stage Installation of
 Intraannular Substituents.
;
_journal_issue 21
_journal_name_full 'The Journal of organic chemistry'
_journal_page_first 13560
_journal_page_last 13567
_journal_paper_doi 10.1021/acs.joc.8b02160
_journal_volume 83
_journal_year 2018
_chemical_formula_sum 'C25 H25 N2 O8'
_chemical_formula_weight 481.47
_space_group_IT_number 2
_space_group_name_Hall '-P 1'
_space_group_name_H-M_alt 'P -1'
_symmetry_cell_setting triclinic
_symmetry_space_group_name_H-M 'P -1'
_atom_sites_solution_hydrogens geom
_atom_sites_solution_primary direct
_atom_sites_solution_secondary difmap
_audit_creation_method SHELXL-97
_cell_angle_alpha 74.96(4)
_cell_angle_beta 66.73(5)
_cell_angle_gamma 79.25(3)
_cell_formula_units_Z 2
_cell_length_a 10.881(4)
_cell_length_b 11.034(4)
_cell_length_c 11.452(8)
_cell_measurement_reflns_used 21580
_cell_measurement_temperature 293(2)
_cell_measurement_theta_max 28.64
_cell_measurement_theta_min 2.94
_cell_volume 1214.3(12)
_computing_cell_refinement
;
CrysAlis RED, Oxford Diffraction Ltd.,
Version 1.171.28cycle2 beta (release 25-10-2005 CrysAlis171 .NET)
(compiled Oct 25 2005,08:50:05)
;
_computing_data_collection
;
CrysAlis CCD, Oxford Diffraction Ltd.,
Version 1.171.28cycle2 beta (release 25-10-2005 CrysAlis171 .NET)
(compiled Oct 25 2005,08:50:05)
;
_computing_data_reduction
;
CrysAlis RED, Oxford Diffraction Ltd.,
Version 1.171.28cycle2 beta (release 25-10-2005 CrysAlis171 .NET)
(compiled Oct 25 2005,08:50:05)
;
_computing_molecular_graphics Diamond
_computing_publication_material SHELXTL-97
_computing_structure_refinement 'SHELXL-97 (Sheldrick, 1997)'
_computing_structure_solution 'SHELXS-97 (Sheldrick, 1990)'
_diffrn_ambient_temperature 293(2)
_diffrn_detector_area_resol_mean 8.6479
_diffrn_measured_fraction_theta_full 0.993
_diffrn_measured_fraction_theta_max 0.932
_diffrn_measurement_device_type KM4CCD
_diffrn_measurement_method 'omega scan'
_diffrn_radiation_monochromator graphite
_diffrn_radiation_source 'fine-focus sealed tube'
_diffrn_radiation_type MoK\a
_diffrn_radiation_wavelength 0.71073
_diffrn_reflns_av_R_equivalents 0.0377
_diffrn_reflns_av_sigmaI/netI 0.0532
_diffrn_reflns_limit_h_max 14
_diffrn_reflns_limit_h_min -14
_diffrn_reflns_limit_k_max 14
_diffrn_reflns_limit_k_min -14
_diffrn_reflns_limit_l_max 15
_diffrn_reflns_limit_l_min -15
_diffrn_reflns_number 21580
_diffrn_reflns_theta_full 27.50
_diffrn_reflns_theta_max 28.64
_diffrn_reflns_theta_min 2.94
_diffrn_standards_decay_% 2
_diffrn_standards_number '1 frame'
_exptl_absorpt_coefficient_mu 0.099
_exptl_absorpt_correction_T_max 0.98
_exptl_absorpt_correction_T_min 0.95
_exptl_absorpt_correction_type multi-scan
_exptl_absorpt_process_details
;
CrysAlis RED, Oxford Diffraction Ltd.,
Version 1.171.28cycle2 beta (release 25-10-2005 CrysAlis171 .NET)
(compiled Oct 25 2005,08:50:05)
Empirical absorption correction using spherical harmonics,
 implemented in SCALE3 ABSPACK scaling algorithm.
;
_exptl_crystal_colour colourless
_exptl_crystal_density_diffrn 1.317
_exptl_crystal_density_method 'not measured'
_exptl_crystal_description prismatic
_exptl_crystal_F_000 506
_exptl_crystal_size_max 0.53
_exptl_crystal_size_mid 0.23
_exptl_crystal_size_min 0.17
_refine_diff_density_max 0.276
_refine_diff_density_min -0.208
_refine_diff_density_rms 0.036
_refine_ls_extinction_coef 0.0073(19)
_refine_ls_extinction_expression Fc^*^=kFc[1+0.001xFc^2^\l^3^/sin(2\q)]^-1/4^
_refine_ls_extinction_method SHELXL
_refine_ls_goodness_of_fit_ref 0.817
_refine_ls_hydrogen_treatment constr
_refine_ls_matrix_type full
_refine_ls_number_parameters 338
_refine_ls_number_reflns 5835
_refine_ls_number_restraints 1
_refine_ls_restrained_S_all 0.818
_refine_ls_R_factor_all 0.1040
_refine_ls_R_factor_gt 0.0476
_refine_ls_shift/su_max 0.001
_refine_ls_shift/su_mean 0.000
_refine_ls_structure_factor_coef Fsqd
_refine_ls_weighting_details 'calc w=1/[\s^2^(Fo^2^)+(0.0897P)^2^+0.0000P] where P=(Fo^2^+2Fc^2^)/3'
_refine_ls_weighting_scheme calc
_refine_ls_wR_factor_gt 0.1307
_refine_ls_wR_factor_ref 0.1439
_reflns_number_gt 2585
_reflns_number_total 5835
_reflns_threshold_expression >2sigma(I)
_cod_data_source_file jo8b02160_si_006.cif
_cod_data_source_block UC30
_cod_depositor_comments
;
The following automatic conversions were performed:

data item '_symmetry_cell_setting' value 'Triclinic' was changed to
'triclinic' in accordance with the
/home/data/users/saulius/crontab/automatic-downloads/current/ACS/lib/dictionaries/cif_core.dic
dictionary named 'cif_core.dic' version 2.4.2 last updated on
2011-04-26.

Automatic conversion script
Id: cif_fix_values 6909 2019-04-08 15:41:33Z antanas 
;
_cod_original_cell_volume 1214.2(10)
_cod_original_sg_symbol_H-M P-1
_cod_database_code 4035757

loop_
_symmetry_equiv_pos_as_xyz
'x, y, z'
'-x, -y, -z'

loop_
_atom_site_label
_atom_site_type_symbol
_atom_site_fract_x
_atom_site_fract_y
_atom_site_fract_z
_atom_site_U_iso_or_equiv
_atom_site_adp_type
_atom_site_occupancy
_atom_site_symmetry_multiplicity
_atom_site_calc_flag
_atom_site_refinement_flags
_atom_site_disorder_assembly
_atom_site_disorder_group
O1 O 0.49912(11) 0.55028(10) 0.34240(12) 0.0684(4) Uani 1 1 d . . .
O2 O 0.38192(14) 0.87038(11) 0.26395(14) 0.0857(4) Uani 1 1 d . . .
O3 O 0.64205(14) 0.66946(12) -0.09798(13) 0.0789(4) Uani 1 1 d . . .
O4 O 0.81369(12) 0.27419(12) -0.19223(14) 0.0781(4) Uani 1 1 d . . .
O5 O 0.78972(15) -0.11735(12) 0.12588(16) 0.0994(5) Uani 1 1 d . . .
O6 O 0.62887(14) 0.16750(12) 0.21652(14) 0.0920(5) Uani 1 1 d . . .
O7 O 0.66312(10) 0.40654(9) 0.18268(10) 0.0531(3) Uani 1 1 d . . .
N1 N 0.52148(15) 0.73658(13) 0.14119(15) 0.0669(4) Uani 1 1 d . . .
H1 H 0.5621 0.6619 0.1399 0.080 Uiso 1 1 calc R . .
N2 N 0.79459(15) 0.08476(14) 0.01745(16) 0.0730(5) Uani 1 1 d . . .
H2 H 0.7716 0.1616 0.0270 0.088 Uiso 1 1 calc R . .
C1 C 0.46321(15) 0.43120(15) 0.36787(15) 0.0503(4) Uani 1 1 d . . .
C2 C 0.40135(18) 0.65395(15) 0.36815(18) 0.0657(5) Uani 1 1 d . . .
H2A H 0.3980 0.6792 0.4445 0.079 Uiso 1 1 calc R . .
H2B H 0.3136 0.6297 0.3855 0.079 Uiso 1 1 calc R . .
C3 C 0.43555(18) 0.76308(17) 0.25311(19) 0.0626(5) Uani 1 1 d . . .
C4 C 0.5496(2) 0.83083(18) 0.0191(2) 0.0822(6) Uani 1 1 d . . .
H4A H 0.5656 0.9089 0.0325 0.099 Uiso 1 1 calc R . .
H4B H 0.4717 0.8477 -0.0059 0.099 Uiso 1 1 calc R . .
C5 C 0.6677(2) 0.78850(17) -0.0873(2) 0.0799(6) Uani 1 1 d . . .
H5A H 0.6798 0.8495 -0.1681 0.096 Uiso 1 1 calc R . .
H5B H 0.7483 0.7790 -0.0677 0.096 Uiso 1 1 calc R . .
C6 C 0.73301(18) 0.47514(17) -0.15180(16) 0.0601(4) Uani 1 1 d . . .
H6 H 0.6567 0.4411 -0.0872 0.072 Uiso 1 1 calc R . .
C7 C 0.74568(19) 0.60227(18) -0.17607(17) 0.0643(5) Uani 1 1 d . . .
C8 C 0.8599(2) 0.6532(2) -0.27464(19) 0.0775(6) Uani 1 1 d . . .
H8 H 0.8691 0.7388 -0.2916 0.093 Uiso 1 1 calc R . .
C9 C 0.9572(2) 0.5759(2) -0.34529(19) 0.0817(6) Uani 1 1 d . . .
H9 H 1.0326 0.6100 -0.4114 0.098 Uiso 1 1 calc R . .
C10 C 0.9473(2) 0.4501(2) -0.32197(18) 0.0745(5) Uani 1 1 d . . .
H10 H 1.0152 0.3985 -0.3708 0.089 Uiso 1 1 calc R . .
C11 C 0.83312(18) 0.39996(18) -0.22318(17) 0.0614(5) Uani 1 1 d . . .
C12 C 0.92848(19) 0.18421(19) -0.2006(2) 0.0788(6) Uani 1 1 d . . .
H12A H 0.9904 0.2131 -0.1740 0.095 Uiso 1 1 calc R . .
H12B H 0.9751 0.1722 -0.2891 0.095 Uiso 1 1 calc R . .
C13 C 0.8776(2) 0.06342(18) -0.1118(2) 0.0801(6) Uani 1 1 d . . .
H13A H 0.8254 0.0297 -0.1458 0.096 Uiso 1 1 calc R . .
H13B H 0.9530 0.0021 -0.1075 0.096 Uiso 1 1 calc R . .
C14 C 0.75141(18) -0.00624(17) 0.1225(2) 0.0670(5) Uani 1 1 d . . .
C15 C 0.64432(19) 0.03527(15) 0.24173(19) 0.0699(5) Uani 1 1 d . . .
H15A H 0.5600 0.0030 0.2605 0.084 Uiso 1 1 calc R . .
H15B H 0.6710 0.0028 0.3163 0.084 Uiso 1 1 calc R . .
C16 C 0.55378(15) 0.35613(15) 0.28589(15) 0.0498(4) Uani 1 1 d . . .
C17 C 0.53361(17) 0.23089(16) 0.30652(17) 0.0622(5) Uani 1 1 d . . .
C18 C 0.42286(19) 0.18054(18) 0.4089(2) 0.0782(6) Uani 1 1 d . . .
H18 H 0.4088 0.0965 0.4228 0.094 Uiso 1 1 calc R . .
C19 C 0.33385(18) 0.25791(18) 0.48971(19) 0.0749(6) Uani 1 1 d . . .
H19 H 0.2597 0.2247 0.5587 0.090 Uiso 1 1 calc R . .
C20 C 0.35214(16) 0.38236(17) 0.47069(17) 0.0626(5) Uani 1 1 d . . .
H20 H 0.2912 0.4331 0.5257 0.075 Uiso 1 1 calc R . .
C21 C 0.77619(17) 0.3938(2) 0.22084(18) 0.0768(6) Uani 1 1 d . . .
H21A H 0.8004 0.3055 0.2512 0.092 Uiso 1 1 calc R . .
H21B H 0.7536 0.4374 0.2911 0.092 Uiso 1 1 calc R . .
C22 C 0.89194(15) 0.44922(16) 0.10616(15) 0.0534(4) Uani 1 1 d . . .
C23 C 0.90639(16) 0.57590(17) 0.07772(17) 0.0606(5) Uani 1 1 d . . .
H23 H 0.8436 0.6281 0.1299 0.073 Uiso 1 1 calc R . .
C24 C 0.98642(17) 0.37384(16) 0.02793(17) 0.0609(5) Uani 1 1 d . . .
H24 H 0.9781 0.2879 0.0464 0.073 Uiso 1 1 calc R . .
C1SA C 0.8632(6) 0.0705(6) 0.4418(4) 0.1475(13) Uani 0.377(7) 1 d P A 1
O1SA O 0.7406(7) 0.0953(5) 0.4732(5) 0.112(3) Uani 0.377(7) 1 d P A 1
C1SB C 0.8632(6) 0.0705(6) 0.4418(4) 0.1475(13) Uani 0.327(9) 1 d P B 2
O1SB O 0.8681(5) 0.1297(8) 0.5235(10) 0.140(4) Uani 0.327(9) 1 d P B 2
C1SC C 0.8632(6) 0.0705(6) 0.4418(4) 0.1475(13) Uani 0.298(9) 1 d P C 3
O1SC O 0.8294(9) 0.0152(10) 0.5611(17) 0.211(8) Uani 0.298(9) 1 d P C 3

loop_
_atom_site_aniso_label
_atom_site_aniso_U_11
_atom_site_aniso_U_22
_atom_site_aniso_U_33
_atom_site_aniso_U_23
_atom_site_aniso_U_13
_atom_site_aniso_U_12
O1 0.0508(7) 0.0546(7) 0.0929(9) -0.0205(6) -0.0179(6) -0.0004(5)
O2 0.0903(10) 0.0589(8) 0.1130(11) -0.0360(8) -0.0385(9) 0.0099(7)
O3 0.0898(10) 0.0686(8) 0.0746(9) -0.0201(7) -0.0198(8) -0.0146(7)
O4 0.0584(8) 0.0731(9) 0.1046(10) -0.0258(7) -0.0291(7) -0.0016(6)
O5 0.1059(11) 0.0540(9) 0.1302(13) -0.0286(8) -0.0385(10) 0.0145(8)
O6 0.0947(10) 0.0552(8) 0.0895(10) -0.0244(7) 0.0144(8) -0.0162(7)
O7 0.0431(6) 0.0619(7) 0.0470(6) -0.0039(5) -0.0102(5) -0.0126(5)
N1 0.0731(10) 0.0527(9) 0.0721(11) -0.0142(8) -0.0237(9) -0.0035(7)
N2 0.0649(10) 0.0565(9) 0.0882(12) -0.0283(9) -0.0149(9) 0.0057(7)
C1 0.0453(9) 0.0522(9) 0.0523(10) -0.0092(8) -0.0178(8) -0.0044(7)
C2 0.0609(11) 0.0631(11) 0.0723(12) -0.0282(10) -0.0208(9) 0.0081(9)
C3 0.0577(11) 0.0602(12) 0.0790(14) -0.0298(10) -0.0277(10) 0.0012(9)
C4 0.0924(15) 0.0612(12) 0.0924(16) -0.0151(11) -0.0354(13) -0.0033(10)
C5 0.0970(15) 0.0583(12) 0.0816(14) -0.0056(10) -0.0319(13) -0.0145(10)
C6 0.0615(11) 0.0678(12) 0.0526(10) -0.0092(9) -0.0209(9) -0.0145(9)
C7 0.0764(13) 0.0716(12) 0.0484(10) -0.0124(9) -0.0237(10) -0.0132(10)
C8 0.0972(16) 0.0797(13) 0.0582(12) 0.0006(11) -0.0289(12) -0.0345(12)
C9 0.0815(15) 0.1075(18) 0.0539(12) -0.0084(12) -0.0187(11) -0.0293(13)
C10 0.0668(13) 0.0972(16) 0.0600(12) -0.0170(11) -0.0228(10) -0.0088(11)
C11 0.0595(11) 0.0725(12) 0.0600(11) -0.0137(9) -0.0286(10) -0.0093(10)
C12 0.0606(12) 0.0852(14) 0.0845(14) -0.0368(12) -0.0144(10) 0.0071(10)
C13 0.0667(12) 0.0740(13) 0.0973(16) -0.0399(12) -0.0197(11) 0.0072(10)
C14 0.0613(11) 0.0534(11) 0.0944(15) -0.0218(11) -0.0352(11) 0.0005(9)
C15 0.0734(12) 0.0508(11) 0.0850(14) -0.0156(9) -0.0274(11) -0.0062(9)
C16 0.0440(9) 0.0553(10) 0.0436(9) -0.0048(8) -0.0109(7) -0.0089(8)
C17 0.0570(11) 0.0555(11) 0.0599(11) -0.0136(9) -0.0032(9) -0.0107(8)
C18 0.0703(13) 0.0603(11) 0.0828(14) -0.0073(10) -0.0031(11) -0.0230(10)
C19 0.0519(11) 0.0761(13) 0.0706(12) -0.0043(10) 0.0031(9) -0.0177(9)
C20 0.0457(10) 0.0749(13) 0.0560(11) -0.0155(9) -0.0074(8) -0.0019(8)
C21 0.0492(11) 0.1085(15) 0.0606(12) 0.0051(11) -0.0173(9) -0.0167(10)
C22 0.0412(9) 0.0688(11) 0.0502(10) -0.0062(8) -0.0191(8) -0.0083(8)
C23 0.0490(10) 0.0690(12) 0.0622(11) -0.0254(9) -0.0160(9) 0.0053(8)
C24 0.0595(11) 0.0523(10) 0.0729(12) -0.0122(9) -0.0254(10) -0.0086(9)
C1SA 0.142(4) 0.141(4) 0.168(4) -0.013(3) -0.085(3) 0.002(3)
O1SA 0.120(6) 0.117(4) 0.112(4) -0.046(3) -0.045(3) -0.007(3)
C1SB 0.142(4) 0.141(4) 0.168(4) -0.013(3) -0.085(3) 0.002(3)
O1SB 0.076(4) 0.136(7) 0.217(9) -0.087(6) -0.029(4) -0.018(3)
C1SC 0.142(4) 0.141(4) 0.168(4) -0.013(3) -0.085(3) 0.002(3)
O1SC 0.133(7) 0.102(7) 0.324(18) 0.033(8) -0.063(9) 0.010(5)

loop_
_atom_type_symbol
_atom_type_description
_atom_type_scat_dispersion_real
_atom_type_scat_dispersion_imag
_atom_type_scat_source
C C 0.0033 0.0016 'International Tables Vol C Tables 4.2.6.8 and 6.1.1.4'
H H 0.0000 0.0000 'International Tables Vol C Tables 4.2.6.8 and 6.1.1.4'
N N 0.0061 0.0033 'International Tables Vol C Tables 4.2.6.8 and 6.1.1.4'
O O 0.0106 0.0060 'International Tables Vol C Tables 4.2.6.8 and 6.1.1.4'

loop_
_geom_angle_atom_site_label_1
_geom_angle_atom_site_label_2
_geom_angle_atom_site_label_3
_geom_angle
_geom_angle_site_symmetry_1
_geom_angle_site_symmetry_3
C1 O1 C2 121.37(13) . .
C7 O3 C5 117.48(16) . .
C11 O4 C12 117.93(14) . .
C17 O6 C15 120.60(15) . .
C16 O7 C21 110.75(13) . .
C3 N1 C4 121.97(16) . .
C3 N1 H1 119.0 . .
C4 N1 H1 119.0 . .
C14 N2 C13 124.66(16) . .
C14 N2 H2 117.7 . .
C13 N2 H2 117.7 . .
O1 C1 C16 113.89(14) . .
O1 C1 C20 125.30(15) . .
C16 C1 C20 120.67(16) . .
O1 C2 C3 110.02(15) . .
O1 C2 H2A 109.7 . .
C3 C2 H2A 109.7 . .
O1 C2 H2B 109.7 . .
C3 C2 H2B 109.7 . .
H2A C2 H2B 108.2 . .
O2 C3 N1 122.46(19) . .
O2 C3 C2 120.76(18) . .
N1 C3 C2 116.75(16) . .
N1 C4 C5 112.11(17) . .
N1 C4 H4A 109.2 . .
C5 C4 H4A 109.2 . .
N1 C4 H4B 109.2 . .
C5 C4 H4B 109.2 . .
H4A C4 H4B 107.9 . .
O3 C5 C4 106.86(17) . .
O3 C5 H5A 110.4 . .
C4 C5 H5A 110.4 . .
O3 C5 H5B 110.4 . .
C4 C5 H5B 110.4 . .
H5A C5 H5B 108.6 . .
C11 C6 C7 119.48(18) . .
C11 C6 H6 120.3 . .
C7 C6 H6 120.3 . .
O3 C7 C6 115.34(17) . .
O3 C7 C8 124.73(19) . .
C6 C7 C8 119.93(19) . .
C9 C8 C7 119.1(2) . .
C9 C8 H8 120.4 . .
C7 C8 H8 120.4 . .
C8 C9 C10 121.8(2) . .
C8 C9 H9 119.1 . .
C10 C9 H9 119.1 . .
C9 C10 C11 118.7(2) . .
C9 C10 H10 120.7 . .
C11 C10 H10 120.7 . .
C6 C11 O4 116.00(16) . .
C6 C11 C10 120.95(19) . .
O4 C11 C10 123.05(18) . .
O4 C12 C13 106.83(16) . .
O4 C12 H12A 110.4 . .
C13 C12 H12A 110.4 . .
O4 C12 H12B 110.4 . .
C13 C12 H12B 110.4 . .
H12A C12 H12B 108.6 . .
N2 C13 C12 110.32(16) . .
N2 C13 H13A 109.6 . .
C12 C13 H13A 109.6 . .
N2 C13 H13B 109.6 . .
C12 C13 H13B 109.6 . .
H13A C13 H13B 108.1 . .
O5 C14 N2 124.13(19) . .
O5 C14 C15 119.78(19) . .
N2 C14 C15 116.05(16) . .
O6 C15 C14 108.16(16) . .
O6 C15 H15A 110.1 . .
C14 C15 H15A 110.1 . .
O6 C15 H15B 110.1 . .
C14 C15 H15B 110.1 . .
H15A C15 H15B 108.4 . .
C1 C16 C17 119.65(15) . .
C1 C16 O7 120.04(15) . .
C17 C16 O7 120.30(15) . .
O6 C17 C16 113.89(15) . .
O6 C17 C18 125.67(17) . .
C16 C17 C18 120.42(17) . .
C19 C18 C17 118.69(18) . .
C19 C18 H18 120.7 . .
C17 C18 H18 120.7 . .
C20 C19 C18 121.71(17) . .
C20 C19 H19 119.1 . .
C18 C19 H19 119.1 . .
C19 C20 C1 118.86(16) . .
C19 C20 H20 120.6 . .
C1 C20 H20 120.6 . .
O7 C21 C22 108.83(15) . .
O7 C21 H21A 109.9 . .
C22 C21 H21A 109.9 . .
O7 C21 H21B 109.9 . .
C22 C21 H21B 109.9 . .
H21A C21 H21B 108.3 . .
C23 C22 C24 118.70(16) . .
C23 C22 C21 120.78(17) . .
C24 C22 C21 120.51(18) . .
C22 C23 C24 120.42(16) . 2_765
C22 C23 H23 119.8 . .
C24 C23 H23 119.8 2_765 .
C22 C24 C23 120.87(17) . 2_765
C22 C24 H24 119.6 . .
C23 C24 H24 119.6 2_765 .

loop_
_geom_bond_atom_site_label_1
_geom_bond_atom_site_label_2
_geom_bond_distance
_geom_bond_site_symmetry_2
O1 C1 1.3663(19) .
O1 C2 1.4143(19) .
O2 C3 1.2324(19) .
O3 C7 1.362(2) .
O3 C5 1.437(2) .
O4 C11 1.375(2) .
O4 C12 1.431(2) .
O5 C14 1.215(2) .
O6 C17 1.373(2) .
O6 C15 1.403(2) .
O7 C16 1.384(2) .
O7 C21 1.433(2) .
N1 C3 1.322(2) .
N1 C4 1.469(3) .
N1 H1 0.8600 .
N2 C14 1.334(3) .
N2 C13 1.452(3) .
N2 H2 0.8600 .
C1 C16 1.381(2) .
C1 C20 1.388(2) .
C2 C3 1.510(3) .
C2 H2A 0.9700 .
C2 H2B 0.9700 .
C4 C5 1.479(3) .
C4 H4A 0.9700 .
C4 H4B 0.9700 .
C5 H5A 0.9700 .
C5 H5B 0.9700 .
C6 C11 1.362(2) .
C6 C7 1.380(2) .
C6 H6 0.9300 .
C7 C8 1.399(3) .
C8 C9 1.359(3) .
C8 H8 0.9300 .
C9 C10 1.360(3) .
C9 H9 0.9300 .
C10 C11 1.396(3) .
C10 H10 0.9300 .
C12 C13 1.498(3) .
C12 H12A 0.9700 .
C12 H12B 0.9700 .
C13 H13A 0.9700 .
C13 H13B 0.9700 .
C14 C15 1.517(3) .
C15 H15A 0.9700 .
C15 H15B 0.9700 .
C16 C17 1.384(2) .
C17 C18 1.389(3) .
C18 C19 1.385(3) .
C18 H18 0.9300 .
C19 C20 1.373(2) .
C19 H19 0.9300 .
C20 H20 0.9300 .
C21 C22 1.499(3) .
C21 H21A 0.9700 .
C21 H21B 0.9700 .
C22 C23 1.375(2) .
C22 C24 1.375(2) .
C23 C24 1.382(3) 2_765
C23 H23 0.9300 .
C24 C23 1.382(3) 2_765
C24 H24 0.9300 .
C1SA O1SA 1.233(6) .

loop_
_geom_hbond_atom_site_label_D
_geom_hbond_atom_site_label_H
_geom_hbond_atom_site_label_A
_geom_hbond_distance_DH
_geom_hbond_distance_HA
_geom_hbond_distance_DA
_geom_hbond_angle_DHA
N2 H2 O6 0.86 2.12 2.550(3) 110.2

loop_
_geom_torsion_atom_site_label_1
_geom_torsion_atom_site_label_2
_geom_torsion_atom_site_label_3
_geom_torsion_atom_site_label_4
_geom_torsion
_geom_torsion_site_symmetry_4
C2 O1 C1 C16 149.90(15) .
C2 O1 C1 C20 -34.4(2) .
C1 O1 C2 C3 -133.36(16) .
C4 N1 C3 O2 -5.9(3) .
C4 N1 C3 C2 171.98(16) .
O1 C2 C3 O2 -164.21(15) .
O1 C2 C3 N1 17.9(2) .
C3 N1 C4 C5 168.34(17) .
C7 O3 C5 C4 -170.02(15) .
N1 C4 C5 O3 55.6(2) .
C5 O3 C7 C6 159.39(15) .
C5 O3 C7 C8 -20.1(3) .
C11 C6 C7 O3 -178.58(15) .
C11 C6 C7 C8 0.9(3) .
O3 C7 C8 C9 179.40(17) .
C6 C7 C8 C9 0.0(3) .
C7 C8 C9 C10 -0.7(3) .
C8 C9 C10 C11 0.5(3) .
C7 C6 C11 O4 179.32(14) .
C7 C6 C11 C10 -1.1(3) .
C12 O4 C11 C6 -144.17(17) .
C12 O4 C11 C10 36.3(2) .
C9 C10 C11 C6 0.4(3) .
C9 C10 C11 O4 179.95(16) .
C11 O4 C12 C13 156.07(16) .
C14 N2 C13 C12 -169.41(17) .
O4 C12 C13 N2 -53.3(2) .
C13 N2 C14 O5 9.4(3) .
C13 N2 C14 C15 -168.43(17) .
C17 O6 C15 C14 177.18(17) .
O5 C14 C15 O6 173.95(16) .
N2 C14 C15 O6 -8.1(2) .
O1 C1 C16 C17 175.90(14) .
C20 C1 C16 C17 0.0(2) .
O1 C1 C16 O7 -5.0(2) .
C20 C1 C16 O7 179.11(14) .
C21 O7 C16 C1 90.21(18) .
C21 O7 C16 C17 -90.65(19) .
C15 O6 C17 C16 162.92(16) .
C15 O6 C17 C18 -18.8(3) .
C1 C16 C17 O6 178.50(15) .
O7 C16 C17 O6 -0.7(2) .
C1 C16 C17 C18 0.1(3) .
O7 C16 C17 C18 -179.03(16) .
O6 C17 C18 C19 -178.43(19) .
C16 C17 C18 C19 -0.3(3) .
C17 C18 C19 C20 0.3(3) .
C18 C19 C20 C1 -0.2(3) .
O1 C1 C20 C19 -175.35(15) .
C16 C1 C20 C19 0.1(3) .
C16 O7 C21 C22 179.84(14) .
O7 C21 C22 C23 85.9(2) .
O7 C21 C22 C24 -94.63(19) .
C24 C22 C23 C24 0.3(3) 2_765
C21 C22 C23 C24 179.81(15) 2_765
C23 C22 C24 C23 -0.3(3) 2_765
C21 C22 C24 C23 -179.81(15) 2_765
